data_4344035
loop_
_publ_author_name
'Zatsikha, Yuriy V.'
'Maligaspe, Eranda'
'Purchel, Anatolii A.'
'Didukh, Natalia O.'
'Wang, Yefeng'
'Kovtun, Yuriy P.'
'Blank, David A.'
'Nemykin, Victor N.'

_publ_section_title
;
 Tuning Electronic Structure, Redox, and Photophysical Properties in
 Asymmetric NIR-Absorbing Organometallic BODIPYs.
;
_journal_issue 16
_journal_name_full 'Inorganic chemistry'
_journal_page_first 7915
_journal_page_last 7928
_journal_paper_doi 10.1021/acs.inorgchem.5b00992
_journal_volume 54
_journal_year 2015
_chemical_formula_moiety 'C51 H43 B1 F2 Fe2 N2 O4'
_chemical_formula_sum 'C51 H43 B F2 Fe2 N2 O4'
_chemical_formula_weight 908.41
_space_group_IT_number 2
_symmetry_cell_setting triclinic
_symmetry_space_group_name_Hall '-P 1'
_symmetry_space_group_name_H-M 'P -1'
_atom_sites_solution_hydrogens difmap
_atom_sites_solution_primary direct
_cell_angle_alpha 110.795(8)
_cell_angle_beta 94.810(7)
_cell_angle_gamma 94.587(7)
_cell_formula_units_Z 2
_cell_length_a 11.4501(3)
_cell_length_b 12.3332(3)
_cell_length_c 16.1010(11)
_cell_measurement_reflns_used 26852
_cell_measurement_temperature 123
_cell_measurement_theta_max 27
_cell_measurement_theta_min 2
_cell_volume 2103.4(2)
_computing_cell_refinement 'USER DEFINED CELL REFINEMENT'
_computing_data_collection 'USER DEFINED DATA COLLECTION'
_computing_data_reduction 'USER DEFINED DATA REDUCTION'
_computing_molecular_graphics 'CAMERON (Watkin et al., 1996)'
_computing_publication_material 'CRYSTALS (Betteridge et al., 2003)'
_computing_structure_refinement 'CRYSTALS (Betteridge et al., 2003)'
_computing_structure_solution 'SHELXS 86 (Sheldrick, 1986)'
_diffrn_ambient_temperature 123
_diffrn_measured_fraction_theta_full 0.993
_diffrn_measured_fraction_theta_max 0.991
_diffrn_measurement_device Serial
_diffrn_measurement_device_type Unknown
_diffrn_measurement_method \w
_diffrn_radiation_monochromator graphite
_diffrn_radiation_type 'Mo K\a'
_diffrn_radiation_wavelength 0.71075
_diffrn_reflns_av_R_equivalents 0.035
_diffrn_reflns_limit_h_max 14
_diffrn_reflns_limit_h_min -14
_diffrn_reflns_limit_k_max 15
_diffrn_reflns_limit_k_min -15
_diffrn_reflns_limit_l_max 20
_diffrn_reflns_limit_l_min -20
_diffrn_reflns_number 26852
_diffrn_reflns_theta_full 25.253
_diffrn_reflns_theta_max 27.449
_diffrn_reflns_theta_min 3.080
_diffrn_standards_decay_% 0.00
_diffrn_standards_interval_time 2
_diffrn_standards_number 26852
_exptl_absorpt_coefficient_mu 0.749
_exptl_absorpt_correction_T_max 0.90
_exptl_absorpt_correction_T_min 0.68
_exptl_absorpt_correction_type multi-scan
_exptl_absorpt_process_details 'DENZO/SCALEPACK (Otwinowski & Minor, 1997)'
_exptl_crystal_colour red
_exptl_crystal_density_diffrn 1.434
_exptl_crystal_density_method 'not measured'
_exptl_crystal_description block
_exptl_crystal_F_000 940
_exptl_crystal_size_max 0.310
_exptl_crystal_size_mid 0.240
_exptl_crystal_size_min 0.140
_refine_diff_density_max 0.79
_refine_diff_density_min -0.71
_refine_ls_extinction_method None
_refine_ls_goodness_of_fit_ref 0.9345
_refine_ls_hydrogen_treatment constr
_refine_ls_matrix_type full
_refine_ls_number_parameters 559
_refine_ls_number_reflns 9487
_refine_ls_number_restraints 0
_refine_ls_R_factor_all 0.0616
_refine_ls_R_factor_gt 0.0438
_refine_ls_shift/su_max 0.0005481
_refine_ls_shift/su_mean 0.0000201
_refine_ls_structure_factor_coef Fsqd
_refine_ls_weighting_details
;
 Method, part 1, Chebychev polynomial, (Watkin, 1994, Prince, 1982) 
 [weight] = 1.0/[A~0~*T~0~(x)+A~1~*T~1~(x) ... +A~n-1~]*T~n-1~(x)] 
 where A~i~ are the Chebychev coefficients listed below and x= Fcalc/Fmax 
 Method = Robust Weighting (Prince, 1982) 
 W = [weight] * [1-(deltaF/6*sigmaF)^2^]^2^ 
 A~i~ are: 
 57.7 76.0 22.5 
;
_refine_ls_weighting_scheme calc
_refine_ls_wR_factor_all 0.0913
_refine_ls_wR_factor_gt 0.0727
_refine_ls_wR_factor_ref 0.0913
_reflns_limit_h_max 14
_reflns_limit_h_min -14
_reflns_limit_k_max 14
_reflns_limit_k_min -15
_reflns_limit_l_max 20
_reflns_limit_l_min 0
_reflns_number_gt 7335
_reflns_number_total 9508
_reflns_threshold_expression I>2.0\s(I)
_oxford_diffrn_Wilson_B_factor 0.00
_oxford_diffrn_Wilson_scale 0.00
_oxford_refine_ls_r_factor_ref 0.0616
_oxford_refine_ls_scale 0.9738(16)
_oxford_reflns_number_all 9487
_oxford_reflns_threshold_expression_ref I>0.0\s(I)
_cod_data_source_file ic5b00992_si_002.cif
_cod_data_source_block 4
_cod_depositor_comments 'Adding full bibliography for 4344032--4344035.cif.'
_cod_original_sg_symbol_H-M 'P -1 '
_cod_original_formula_sum 'C51 H43 B1 F2 Fe2 N2 O4'
_cod_database_code 4344035

loop_
_symmetry_equiv_pos_as_xyz
x,y,z
-x,-y,-z

loop_
_atom_site_label
_atom_site_type_symbol
_atom_site_fract_x
_atom_site_fract_y
_atom_site_fract_z
_atom_site_U_iso_or_equiv
_atom_site_occupancy
_atom_site_adp_type
_atom_site_refinement_flags_posn
Fe1 Fe 0.04104(4) 0.21693(4) 0.22656(3) 0.0247 1.0000 Uani .
C1 C 0.0106(2) 0.3787(2) 0.22720(18) 0.0232 1.0000 Uani .
C2 C -0.0950(2) 0.2964(2) 0.1946(2) 0.0269 1.0000 Uani .
C3 C -0.1219(3) 0.2555(3) 0.2631(2) 0.0336 1.0000 Uani .
C4 C -0.0339(3) 0.3089(3) 0.3378(2) 0.0323 1.0000 Uani .
C5 C 0.0481(3) 0.3844(3) 0.31591(19) 0.0281 1.0000 Uani .
C11 C 0.0711(2) 0.4324(2) 0.17343(19) 0.0245 1.0000 Uani .
C12 C 0.1624(2) 0.5169(2) 0.20327(18) 0.0236 1.0000 Uani .
C13 C 0.2274(2) 0.5609(2) 0.14664(18) 0.0223 1.0000 Uani .
N1 N 0.29980(19) 0.66476(19) 0.18041(15) 0.0205 1.0000 Uani .
C16 C 0.3559(2) 0.6795(2) 0.11187(17) 0.0209 1.0000 Uani .
C15 C 0.3188(2) 0.5822(2) 0.03169(17) 0.0211 1.0000 Uani .
C14 C 0.2372(2) 0.5096(2) 0.05399(18) 0.0220 1.0000 Uani .
C17 C 0.1823(2) 0.3906(2) -0.00709(18) 0.0226 1.0000 Uani .
O2 O 0.08575(18) 0.39639(17) -0.05754(13) 0.0290 1.0000 Uani .
C18 C 0.0212(3) 0.2859(3) -0.1189(2) 0.0312 1.0000 Uani .
C19 C -0.0696(3) 0.2417(3) -0.0724(2) 0.0327 1.0000 Uani .
O1 O 0.2194(2) 0.30114(18) -0.01008(17) 0.0416 1.0000 Uani .
C25 C 0.3607(2) 0.5657(2) -0.05537(17) 0.0220 1.0000 Uani .
C20 C 0.4812(3) 0.5890(2) -0.06123(19) 0.0250 1.0000 Uani .
C21 C 0.5205(3) 0.5783(3) -0.1425(2) 0.0319 1.0000 Uani .
C22 C 0.4412(3) 0.5431(3) -0.2193(2) 0.0371 1.0000 Uani .
C23 C 0.3229(3) 0.5200(3) -0.2145(2) 0.0365 1.0000 Uani .
C24 C 0.2822(3) 0.5308(2) -0.13357(19) 0.0287 1.0000 Uani .
C26 C 0.4272(2) 0.7831(2) 0.12617(17) 0.0209 1.0000 Uani .
C27 C 0.4420(2) 0.8740(2) 0.20751(17) 0.0211 1.0000 Uani .
N2 N 0.3838(2) 0.86872(19) 0.27843(14) 0.0218 1.0000 Uani .
B1 B 0.3065(3) 0.7574(3) 0.2768(2) 0.0233 1.0000 Uani .
F1 F 0.19438(15) 0.78346(15) 0.29535(12) 0.0358 1.0000 Uani .
F2 F 0.35856(17) 0.71608(15) 0.33881(11) 0.0367 1.0000 Uani .
C30 C 0.4051(2) 0.9750(2) 0.34618(18) 0.0220 1.0000 Uani .
C29 C 0.4796(2) 1.0515(2) 0.31785(18) 0.0228 1.0000 Uani .
C28 C 0.5046(2) 0.9881(2) 0.23245(18) 0.0214 1.0000 Uani .
C31 C 0.5725(2) 1.0227(2) 0.17024(17) 0.0214 1.0000 Uani .
C32 C 0.5550(3) 1.1236(2) 0.15255(19) 0.0264 1.0000 Uani .
C33 C 0.6124(3) 1.1487(3) 0.0881(2) 0.0318 1.0000 Uani .
C34 C 0.6875(3) 1.0749(3) 0.0401(2) 0.0308 1.0000 Uani .
C35 C 0.7075(3) 0.9752(3) 0.05786(19) 0.0274 1.0000 Uani .
C36 C 0.6509(2) 0.9499(2) 0.12262(18) 0.0238 1.0000 Uani .
C37 C 0.5110(3) 1.1790(3) 0.36599(19) 0.0282 1.0000 Uani .
O4 O 0.6240(2) 1.21296(19) 0.36575(16) 0.0418 1.0000 Uani .
C38 C 0.6601(4) 1.3392(3) 0.4048(2) 0.0480 1.0000 Uani .
C39 C 0.7170(7) 1.3683(5) 0.4973(3) 0.1332 1.0000 Uani .
O3 O 0.4419(2) 1.24536(19) 0.39949(16) 0.0417 1.0000 Uani .
C40 C 0.3570(2) 0.9943(2) 0.42913(18) 0.0245 1.0000 Uani .
C41 C 0.3835(2) 1.0880(2) 0.50496(18) 0.0247 1.0000 Uani .
C42 C 0.3299(2) 1.1068(2) 0.58631(18) 0.0247 1.0000 Uani .
Fe2 Fe 0.18004(4) 1.18771(4) 0.60218(3) 0.0254 1.0000 Uani .
C43 C 0.2351(3) 1.0336(3) 0.60023(19) 0.0280 1.0000 Uani .
C44 C 0.1981(3) 1.0941(3) 0.68481(19) 0.0316 1.0000 Uani .
C45 C 0.2683(3) 1.2042(3) 0.72363(18) 0.0292 1.0000 Uani .
C46 C 0.3490(3) 1.2117(2) 0.66385(18) 0.0259 1.0000 Uani .
C48 C 0.0539(3) 1.1466(3) 0.4947(2) 0.0333 1.0000 Uani .
C47 C 0.1455(3) 1.2267(3) 0.4898(2) 0.0333 1.0000 Uani .
C51 C 0.1532(3) 1.3294(3) 0.5668(2) 0.0398 1.0000 Uani .
C50 C 0.0663(3) 1.3129(3) 0.6197(2) 0.0441 1.0000 Uani .
C49 C 0.0040(3) 1.1993(3) 0.5752(2) 0.0405 1.0000 Uani .
C9 C 0.1038(3) 0.0743(3) 0.2447(2) 0.0383 1.0000 Uani .
C10 C 0.1992(3) 0.1530(3) 0.2408(2) 0.0382 1.0000 Uani .
C6 C 0.1818(3) 0.1667(3) 0.1573(2) 0.0372 1.0000 Uani .
C7 C 0.0765(3) 0.0977(3) 0.1099(2) 0.0373 1.0000 Uani .
C8 C 0.0272(3) 0.0401(3) 0.1636(2) 0.0379 1.0000 Uani .
H31 H -0.1409 0.2753 0.1359 0.0333 1.0000 Uiso R
H41 H -0.1892 0.1997 0.2600 0.0422 1.0000 Uiso R
H51 H -0.0313 0.2967 0.3940 0.0388 1.0000 Uiso R
H61 H 0.1175 0.4337 0.3550 0.0342 1.0000 Uiso R
H71 H 0.0433 0.4061 0.1126 0.0286 1.0000 Uiso R
H81 H 0.1854 0.5508 0.2646 0.0276 1.0000 Uiso R
H161 H -0.0189 0.3011 -0.1680 0.0388 1.0000 Uiso R
H162 H 0.0759 0.2290 -0.1415 0.0381 1.0000 Uiso R
H173 H -0.1173 0.1758 -0.1153 0.0491 1.0000 Uiso R
H172 H -0.1183 0.3007 -0.0455 0.0487 1.0000 Uiso R
H171 H -0.0316 0.2184 -0.0271 0.0488 1.0000 Uiso R
H201 H 0.5344 0.6118 -0.0101 0.0299 1.0000 Uiso R
H211 H 0.6000 0.5940 -0.1454 0.0393 1.0000 Uiso R
H221 H 0.4679 0.5346 -0.2739 0.0437 1.0000 Uiso R
H231 H 0.2701 0.4982 -0.2658 0.0420 1.0000 Uiso R
H241 H 0.2019 0.5152 -0.1305 0.0354 1.0000 Uiso R
H251 H 0.4645 0.7905 0.0792 0.0236 1.0000 Uiso R
H351 H 0.5033 1.1728 0.1834 0.0324 1.0000 Uiso R
H361 H 0.6013 1.2162 0.0771 0.0397 1.0000 Uiso R
H371 H 0.7239 1.0908 -0.0042 0.0372 1.0000 Uiso R
H381 H 0.7571 0.9255 0.0261 0.0322 1.0000 Uiso R
H391 H 0.6651 0.8838 0.1343 0.0291 1.0000 Uiso R
H421 H 0.7182 1.3596 0.3696 0.0600 1.0000 Uiso R
H422 H 0.5906 1.3808 0.4046 0.0604 1.0000 Uiso R
H433 H 0.7512 1.4484 0.5196 0.1960 1.0000 Uiso R
H432 H 0.7772 1.3181 0.4987 0.1957 1.0000 Uiso R
H431 H 0.6578 1.3578 0.5335 0.1959 1.0000 Uiso R
H451 H 0.3022 0.9356 0.4307 0.0289 1.0000 Uiso R
H461 H 0.4414 1.1448 0.5045 0.0297 1.0000 Uiso R
H491 H 0.2034 0.9537 0.5588 0.0329 1.0000 Uiso R
H501 H 0.1368 1.0625 0.7113 0.0391 1.0000 Uiso R
H511 H 0.2623 1.2630 0.7816 0.0359 1.0000 Uiso R
H521 H 0.4069 1.2786 0.6721 0.0312 1.0000 Uiso R
H531 H 0.0291 1.0693 0.4511 0.0414 1.0000 Uiso R
H541 H 0.1950 1.2132 0.4415 0.0391 1.0000 Uiso R
H551 H 0.2068 1.4013 0.5804 0.0486 1.0000 Uiso R
H561 H 0.0528 1.3691 0.6777 0.0505 1.0000 Uiso R
H571 H -0.0606 1.1635 0.5963 0.0521 1.0000 Uiso R
H581 H 0.0919 0.0482 0.2942 0.0433 1.0000 Uiso R
H591 H 0.2636 0.1932 0.2893 0.0462 1.0000 Uiso R
H601 H 0.2322 0.2163 0.1363 0.0457 1.0000 Uiso R
H611 H 0.0441 0.0911 0.0504 0.0458 1.0000 Uiso R
H621 H -0.0471 -0.0138 0.1477 0.0436 1.0000 Uiso R

loop_
_atom_site_aniso_label
_atom_site_aniso_U_11
_atom_site_aniso_U_22
_atom_site_aniso_U_33
_atom_site_aniso_U_23
_atom_site_aniso_U_13
_atom_site_aniso_U_12
Fe1 0.0269(2) 0.0239(2) 0.0241(2) 0.00973(16) 0.00366(16) 0.00189(16)
C1 0.0232(13) 0.0197(13) 0.0270(14) 0.0084(11) 0.0054(11) 0.0028(10)
C2 0.0196(13) 0.0290(15) 0.0344(16) 0.0151(12) 0.0022(11) 0.0011(11)
C3 0.0275(15) 0.0332(16) 0.0452(18) 0.0191(14) 0.0120(13) 0.0019(13)
C4 0.0393(17) 0.0326(16) 0.0307(16) 0.0155(13) 0.0149(13) 0.0069(13)
C5 0.0301(15) 0.0283(15) 0.0248(14) 0.0075(12) 0.0058(12) 0.0049(12)
C11 0.0287(14) 0.0210(13) 0.0241(13) 0.0083(11) 0.0043(11) 0.0031(11)
C12 0.0284(14) 0.0189(13) 0.0242(13) 0.0074(11) 0.0082(11) 0.0037(11)
C13 0.0230(13) 0.0193(12) 0.0247(13) 0.0074(10) 0.0045(10) 0.0032(10)
N1 0.0212(11) 0.0186(11) 0.0209(11) 0.0064(9) 0.0043(9) -0.0009(8)
C16 0.0241(13) 0.0198(12) 0.0198(12) 0.0074(10) 0.0045(10) 0.0052(10)
C15 0.0231(13) 0.0181(12) 0.0223(13) 0.0067(10) 0.0031(10) 0.0061(10)
C14 0.0232(13) 0.0187(12) 0.0247(13) 0.0076(10) 0.0043(11) 0.0057(10)
C17 0.0228(13) 0.0186(12) 0.0250(13) 0.0055(10) 0.0060(11) 0.0025(10)
O2 0.0300(11) 0.0214(10) 0.0312(11) 0.0070(8) -0.0049(9) -0.0008(8)
C18 0.0368(17) 0.0235(14) 0.0262(15) 0.0033(12) -0.0038(12) -0.0023(12)
C19 0.0292(15) 0.0261(15) 0.0396(17) 0.0089(13) 0.0010(13) 0.0032(12)
O1 0.0374(13) 0.0214(11) 0.0569(15) 0.0056(10) -0.0087(11) 0.0077(9)
C25 0.0304(14) 0.0149(12) 0.0213(13) 0.0063(10) 0.0064(11) 0.0044(10)
C20 0.0286(14) 0.0221(13) 0.0262(14) 0.0100(11) 0.0044(11) 0.0074(11)
C21 0.0383(17) 0.0309(16) 0.0344(16) 0.0173(13) 0.0155(13) 0.0134(13)
C22 0.055(2) 0.0349(17) 0.0239(15) 0.0104(13) 0.0154(14) 0.0082(15)
C23 0.051(2) 0.0321(16) 0.0210(14) 0.0059(12) -0.0012(13) 0.0001(14)
C24 0.0351(16) 0.0213(14) 0.0254(14) 0.0054(11) -0.0007(12) -0.0013(12)
C26 0.0203(12) 0.0219(13) 0.0212(13) 0.0084(10) 0.0038(10) 0.0031(10)
C27 0.0204(13) 0.0215(13) 0.0218(13) 0.0078(10) 0.0046(10) 0.0036(10)
N2 0.0226(11) 0.0220(11) 0.0186(11) 0.0043(9) 0.0060(9) 0.0008(9)
B1 0.0226(15) 0.0274(16) 0.0189(14) 0.0069(12) 0.0071(11) -0.0008(12)
F1 0.0263(9) 0.0349(10) 0.0336(9) -0.0030(8) 0.0126(7) -0.0052(7)
F2 0.0517(12) 0.0334(10) 0.0244(9) 0.0139(7) -0.0003(8) -0.0096(8)
C30 0.0196(13) 0.0225(13) 0.0219(13) 0.0056(10) 0.0019(10) 0.0027(10)
C29 0.0209(13) 0.0219(13) 0.0231(13) 0.0054(11) 0.0030(10) -0.0002(10)
C28 0.0207(13) 0.0184(12) 0.0242(13) 0.0073(10) 0.0010(10) 0.0010(10)
C31 0.0201(13) 0.0223(13) 0.0198(12) 0.0065(10) 0.0006(10) -0.0018(10)
C32 0.0279(14) 0.0215(13) 0.0292(15) 0.0081(11) 0.0053(12) 0.0029(11)
C33 0.0385(17) 0.0257(15) 0.0334(16) 0.0145(13) 0.0036(13) 0.0001(12)
C34 0.0349(16) 0.0315(16) 0.0265(14) 0.0123(12) 0.0067(12) -0.0048(13)
C35 0.0265(14) 0.0306(15) 0.0247(14) 0.0090(12) 0.0064(11) 0.0030(12)
C36 0.0232(13) 0.0247(14) 0.0254(14) 0.0112(11) 0.0032(11) 0.0028(11)
C37 0.0321(15) 0.0279(15) 0.0215(13) 0.0063(11) 0.0052(11) -0.0030(12)
O4 0.0342(12) 0.0316(12) 0.0465(14) 0.0001(10) 0.0089(10) -0.0075(10)
C38 0.052(2) 0.0381(19) 0.043(2) 0.0052(16) 0.0089(17) -0.0153(16)
C39 0.222(8) 0.098(5) 0.051(3) 0.029(3) -0.039(4) -0.098(5)
O3 0.0415(13) 0.0260(11) 0.0501(14) 0.0037(10) 0.0106(11) 0.0041(10)
C40 0.0230(14) 0.0255(14) 0.0231(13) 0.0066(11) 0.0042(11) 0.0016(11)
C41 0.0201(13) 0.0277(14) 0.0242(14) 0.0071(11) 0.0040(10) 0.0019(11)
C42 0.0231(13) 0.0284(14) 0.0216(13) 0.0076(11) 0.0019(11) 0.0056(11)
Fe2 0.0259(2) 0.0315(2) 0.01735(19) 0.00635(16) 0.00429(15) 0.00540(17)
C43 0.0299(15) 0.0302(15) 0.0247(14) 0.0109(12) 0.0021(12) 0.0038(12)
C44 0.0367(17) 0.0392(17) 0.0229(14) 0.0155(13) 0.0058(12) 0.0054(13)
C45 0.0367(16) 0.0326(16) 0.0172(13) 0.0074(11) 0.0015(11) 0.0079(13)
C46 0.0270(14) 0.0278(14) 0.0208(13) 0.0061(11) 0.0000(11) 0.0066(11)
C48 0.0302(16) 0.0437(18) 0.0236(14) 0.0099(13) -0.0017(12) 0.0065(13)
C47 0.0357(17) 0.0422(18) 0.0225(14) 0.0125(13) 0.0004(12) 0.0075(14)
C51 0.052(2) 0.0357(18) 0.0316(17) 0.0137(14) -0.0048(15) 0.0101(15)
C50 0.051(2) 0.051(2) 0.0296(17) 0.0089(15) 0.0045(15) 0.0275(17)
C49 0.0272(16) 0.063(2) 0.0354(17) 0.0201(17) 0.0066(13) 0.0166(15)
C9 0.053(2) 0.0346(17) 0.0331(17) 0.0168(14) 0.0079(15) 0.0162(15)
C10 0.0354(17) 0.0394(18) 0.0367(17) 0.0088(14) 0.0032(14) 0.0120(14)
C6 0.0430(19) 0.0332(17) 0.0361(17) 0.0091(14) 0.0177(15) 0.0116(14)
C7 0.056(2) 0.0305(16) 0.0259(15) 0.0086(13) 0.0053(14) 0.0139(15)
C8 0.047(2) 0.0184(14) 0.0420(18) 0.0058(13) -0.0013(15) 0.0003(13)

loop_
_atom_type_symbol
_atom_type_scat_dispersion_real
_atom_type_scat_dispersion_imag
_atom_type_scat_Cromer_Mann_a1
_atom_type_scat_Cromer_Mann_b1
_atom_type_scat_Cromer_Mann_a2
_atom_type_scat_Cromer_Mann_b2
_atom_type_scat_Cromer_Mann_a3
_atom_type_scat_Cromer_Mann_b3
_atom_type_scat_Cromer_Mann_a4
_atom_type_scat_Cromer_Mann_b4
_atom_type_scat_Cromer_Mann_c
_atom_type_scat_source
C 0.0033 0.0016 2.3100 20.8439 1.0200 10.2075 1.5886 0.5687 0.8650 51.6512 0.2156 'International Tables Vol C 4.2.6.8 and 6.1.1.4'
H 0.0000 0.0000 0.4930 10.5109 0.3229 26.1257 0.1402 3.1424 0.0408 57.7998 0.0030 'International Tables Vol C 4.2.6.8 and 6.1.1.4'
B 0.0013 0.0007 2.0545 23.2185 1.3326 1.0210 1.0979 60.3498 0.7068 0.1403 -0.1932 'International Tables Vol C 4.2.6.8 and 6.1.1.4'
F 0.0171 0.0103 3.5392 10.2825 2.6412 4.2944 1.5170 0.2615 1.0243 26.1476 0.2776 'International Tables Vol C 4.2.6.8 and 6.1.1.4'
Fe 0.3463 0.8444 11.7695 4.7611 7.3573 0.3072 3.5222 15.3535 2.3045 76.8805 1.0369 'International Tables Vol C 4.2.6.8 and 6.1.1.4'
N 0.0061 0.0033 12.2126 0.0057 3.1322 9.8933 2.0125 28.9975 1.1663 0.5826 -11.5290 'International Tables Vol C 4.2.6.8 and 6.1.1.4'
O 0.0106 0.0060 3.0485 13.2771 2.2868 5.7011 1.5463 0.3239 0.8670 32.9089 0.2508 'International Tables Vol C 4.2.6.8 and 6.1.1.4'

loop_
_geom_angle_atom_site_label_1
_geom_angle_atom_site_label_2
_geom_angle_atom_site_label_3
_geom_angle
_geom_angle_publ_flag
C1 Fe1 C2 41.45(11) yes
C1 Fe1 C3 68.75(11) yes
C2 Fe1 C3 40.56(11) yes
C1 Fe1 C4 68.64(11) yes
C2 Fe1 C4 68.65(12) yes
C3 Fe1 C4 40.65(13) yes
C1 Fe1 C5 40.93(11) yes
C2 Fe1 C5 69.17(12) yes
C3 Fe1 C5 68.54(12) yes
C4 Fe1 C5 40.63(11) yes
C1 Fe1 C9 167.49(13) yes
C2 Fe1 C9 150.24(13) yes
C3 Fe1 C9 117.89(13) yes
C4 Fe1 C9 108.81(13) yes
C5 Fe1 C9 129.32(13) yes
C1 Fe1 C10 129.22(13) yes
C2 Fe1 C10 166.69(13) yes
C3 Fe1 C10 152.42(13) yes
C4 Fe1 C10 119.85(13) yes
C5 Fe1 C10 109.85(13) yes
C1 Fe1 C6 108.45(12) yes
C2 Fe1 C6 127.81(13) yes
C3 Fe1 C6 165.15(14) yes
C4 Fe1 C6 153.29(13) yes
C5 Fe1 C6 119.58(13) yes
C1 Fe1 C7 117.51(12) yes
C2 Fe1 C7 106.43(13) yes
C3 Fe1 C7 126.84(14) yes
C4 Fe1 C7 165.29(14) yes
C5 Fe1 C7 152.18(13) yes
C1 Fe1 C8 150.75(12) yes
C2 Fe1 C8 115.99(13) yes
C3 Fe1 C8 106.47(14) yes
C4 Fe1 C8 127.47(13) yes
C5 Fe1 C8 166.26(13) yes
C9 Fe1 C10 40.46(14) yes
C9 Fe1 C6 67.96(14) yes
C10 Fe1 C6 40.25(13) yes
C9 Fe1 C7 68.14(13) yes
C10 Fe1 C7 67.88(13) yes
C6 Fe1 C7 40.38(13) yes
C9 Fe1 C8 40.51(13) yes
C10 Fe1 C8 68.24(14) yes
C6 Fe1 C8 68.43(14) yes
C7 Fe1 C8 40.95(13) yes
Fe1 C1 C2 68.57(15) yes
Fe1 C1 C5 69.43(16) yes
C2 C1 C5 107.1(2) yes
Fe1 C1 C11 121.75(19) yes
C2 C1 C11 124.3(3) yes
C5 C1 C11 128.2(3) yes
C1 C2 Fe1 69.97(16) yes
C1 C2 C3 108.0(3) yes
Fe1 C2 C3 70.26(17) yes
C1 C2 H31 125.5 no
Fe1 C2 H31 127.0 no
C3 C2 H31 126.4 no
C2 C3 Fe1 69.18(16) yes
C2 C3 C4 108.5(3) yes
Fe1 C3 C4 69.92(17) yes
C2 C3 H41 126.0 no
Fe1 C3 H41 126.5 no
C4 C3 H41 125.5 no
C3 C4 Fe1 69.43(17) yes
C3 C4 C5 108.1(3) yes
Fe1 C4 C5 69.51(16) yes
C3 C4 H51 125.8 no
Fe1 C4 H51 127.3 no
C5 C4 H51 126.1 no
C1 C5 C4 108.2(3) yes
C1 C5 Fe1 69.64(16) yes
C4 C5 Fe1 69.86(17) yes
C1 C5 H61 125.5 no
C4 C5 H61 126.3 no
Fe1 C5 H61 127.3 no
C1 C11 C12 126.0(3) yes
C1 C11 H71 116.8 no
C12 C11 H71 117.2 no
C11 C12 C13 124.4(3) yes
C11 C12 H81 118.5 no
C13 C12 H81 117.0 no
C12 C13 N1 121.8(2) yes
C12 C13 C14 130.1(2) yes
N1 C13 C14 107.9(2) yes
C13 N1 C16 108.5(2) yes
C13 N1 B1 125.8(2) yes
C16 N1 B1 125.4(2) yes
N1 C16 C15 109.2(2) yes
N1 C16 C26 120.4(2) yes
C15 C16 C26 130.1(2) yes
C16 C15 C14 105.8(2) yes
C16 C15 C25 125.2(2) yes
C14 C15 C25 129.0(2) yes
C13 C14 C15 108.4(2) yes
C13 C14 C17 125.7(2) yes
C15 C14 C17 125.3(2) yes
C14 C17 O2 111.4(2) yes
C14 C17 O1 124.4(3) yes
O2 C17 O1 124.2(3) yes
C17 O2 C18 117.3(2) yes
O2 C18 C19 110.1(2) yes
O2 C18 H161 107.5 no
C19 C18 H161 108.6 no
O2 C18 H162 110.0 no
C19 C18 H162 111.1 no
H161 C18 H162 109.5 no
C18 C19 H173 108.7 no
C18 C19 H172 110.6 no
H173 C19 H172 109.3 no
C18 C19 H171 110.3 no
H173 C19 H171 108.8 no
H172 C19 H171 109.1 no
C15 C25 C20 120.5(2) yes
C15 C25 C24 121.2(3) yes
C20 C25 C24 118.2(3) yes
C25 C20 C21 120.8(3) yes
C25 C20 H201 119.3 no
C21 C20 H201 119.9 no
C20 C21 C22 120.1(3) yes
C20 C21 H211 120.0 no
C22 C21 H211 119.9 no
C21 C22 C23 119.7(3) yes
C21 C22 H221 120.0 no
C23 C22 H221 120.3 no
C22 C23 C24 120.9(3) yes
C22 C23 H231 119.3 no
C24 C23 H231 119.8 no
C25 C24 C23 120.4(3) yes
C25 C24 H241 119.0 no
C23 C24 H241 120.6 no
C16 C26 C27 121.5(2) yes
C16 C26 H251 118.7 no
C27 C26 H251 119.8 no
C26 C27 N2 121.7(2) yes
C26 C27 C28 129.2(2) yes
N2 C27 C28 108.8(2) yes
C27 N2 B1 123.9(2) yes
C27 N2 C30 108.5(2) yes
B1 N2 C30 127.5(2) yes
N2 B1 N1 106.8(2) yes
N2 B1 F1 110.0(2) yes
N1 B1 F1 109.4(2) yes
N2 B1 F2 109.8(2) yes
N1 B1 F2 110.4(2) yes
F1 B1 F2 110.4(2) yes
N2 C30 C29 108.4(2) yes
N2 C30 C40 120.7(2) yes
C29 C30 C40 131.0(2) yes
C30 C29 C28 107.8(2) yes
C30 C29 C37 126.0(2) yes
C28 C29 C37 125.7(2) yes
C27 C28 C29 106.5(2) yes
C27 C28 C31 122.0(2) yes
C29 C28 C31 131.3(2) yes
C28 C31 C32 121.6(2) yes
C28 C31 C36 120.0(2) yes
C32 C31 C36 118.3(2) yes
C31 C32 C33 120.4(3) yes
C31 C32 H351 119.5 no
C33 C32 H351 120.1 no
C32 C33 C34 120.9(3) yes
C32 C33 H361 120.1 no
C34 C33 H361 119.1 no
C33 C34 C35 119.6(3) yes
C33 C34 H371 120.6 no
C35 C34 H371 119.8 no
C34 C35 C36 119.9(3) yes
C34 C35 H381 120.2 no
C36 C35 H381 119.9 no
C31 C36 C35 121.0(3) yes
C31 C36 H391 119.6 no
C35 C36 H391 119.3 no
C29 C37 O4 112.3(2) yes
C29 C37 O3 124.3(3) yes
O4 C37 O3 123.4(3) yes
C37 O4 C38 115.8(3) yes
O4 C38 C39 108.3(4) yes
O4 C38 H421 108.7 no
C39 C38 H421 108.6 no
O4 C38 H422 109.5 no
C39 C38 H422 110.8 no
H421 C38 H422 110.9 no
C38 C39 H433 108.3 no
C38 C39 H432 110.9 no
H433 C39 H432 110.2 no
C38 C39 H431 108.5 no
H433 C39 H431 109.8 no
H432 C39 H431 109.2 no
C30 C40 C41 126.9(3) yes
C30 C40 H451 116.7 no
C41 C40 H451 116.4 no
C40 C41 C42 125.4(3) yes
C40 C41 H461 116.5 no
C42 C41 H461 118.0 no
C41 C42 Fe2 118.70(19) yes
C41 C42 C43 127.2(3) yes
Fe2 C42 C43 69.31(16) yes
C41 C42 C46 125.4(3) yes
Fe2 C42 C46 69.77(16) yes
C43 C42 C46 106.7(2) yes
C42 Fe2 C43 41.30(11) yes
C42 Fe2 C44 68.78(12) yes
C43 Fe2 C44 40.57(11) yes
C42 Fe2 C45 68.58(11) yes
C43 Fe2 C45 68.31(12) yes
C44 Fe2 C45 40.41(12) yes
C42 Fe2 C46 40.91(10) yes
C43 Fe2 C46 68.52(12) yes
C44 Fe2 C46 67.86(12) yes
C45 Fe2 C46 40.14(11) yes
C42 Fe2 C48 118.89(12) yes
C43 Fe2 C48 106.30(13) yes
C44 Fe2 C48 125.12(13) yes
C45 Fe2 C48 162.84(13) yes
C46 Fe2 C48 154.83(12) yes
C42 Fe2 C47 105.80(12) yes
C43 Fe2 C47 123.61(12) yes
C44 Fe2 C47 161.10(13) yes
C45 Fe2 C47 156.23(13) yes
C46 Fe2 C47 120.66(12) yes
C42 Fe2 C51 124.10(13) yes
C43 Fe2 C51 160.87(13) yes
C44 Fe2 C51 157.53(13) yes
C45 Fe2 C51 122.52(13) yes
C46 Fe2 C51 108.59(13) yes
C42 Fe2 C50 161.78(14) yes
C43 Fe2 C50 156.50(14) yes
C44 Fe2 C50 122.83(13) yes
C45 Fe2 C50 110.09(13) yes
C46 Fe2 C50 126.41(13) yes
C42 Fe2 C49 154.74(13) yes
C43 Fe2 C49 120.32(14) yes
C44 Fe2 C49 108.79(14) yes
C45 Fe2 C49 126.87(13) yes
C46 Fe2 C49 163.39(12) yes
C48 Fe2 C47 40.31(13) yes
C48 Fe2 C51 67.80(14) yes
C47 Fe2 C51 40.28(12) yes
C48 Fe2 C50 67.95(13) yes
C47 Fe2 C50 67.68(13) yes
C51 Fe2 C50 40.11(14) yes
C48 Fe2 C49 40.53(12) yes
C47 Fe2 C49 67.94(13) yes
C51 Fe2 C49 67.87(15) yes
C50 Fe2 C49 40.53(15) yes
C42 C43 Fe2 69.39(16) yes
C42 C43 C44 108.1(3) yes
Fe2 C43 C44 70.29(17) yes
C42 C43 H491 125.7 no
Fe2 C43 H491 127.5 no
C44 C43 H491 126.2 no
C43 C44 Fe2 69.14(16) yes
C43 C44 C45 108.2(3) yes
Fe2 C44 C45 69.93(17) yes
C43 C44 H501 124.6 no
Fe2 C44 H501 128.3 no
C45 C44 H501 127.2 no
C44 C45 Fe2 69.67(16) yes
C44 C45 C46 108.0(3) yes
Fe2 C45 C46 69.48(16) yes
C44 C45 H511 125.6 no
Fe2 C45 H511 127.2 no
C46 C45 H511 126.4 no
C42 C46 C45 109.0(3) yes
C42 C46 Fe2 69.33(16) yes
C45 C46 Fe2 70.38(16) yes
C42 C46 H521 124.7 no
C45 C46 H521 126.3 no
Fe2 C46 H521 124.5 no
Fe2 C48 C47 69.96(17) yes
Fe2 C48 C49 70.10(18) yes
C47 C48 C49 108.2(3) yes
Fe2 C48 H531 125.7 no
C47 C48 H531 126.2 no
C49 C48 H531 125.7 no
C48 C47 Fe2 69.73(17) yes
C48 C47 C51 108.3(3) yes
Fe2 C47 C51 70.30(18) yes
C48 C47 H541 125.7 no
Fe2 C47 H541 125.6 no
C51 C47 H541 126.0 no
C47 C51 Fe2 69.42(18) yes
C47 C51 C50 108.0(3) yes
Fe2 C51 C50 69.9(2) yes
C47 C51 H551 126.6 no
Fe2 C51 H551 128.3 no
C50 C51 H551 125.3 no
C51 C50 Fe2 69.95(19) yes
C51 C50 C49 108.1(3) yes
Fe2 C50 C49 69.55(19) yes
C51 C50 H561 125.8 no
Fe2 C50 H561 124.8 no
C49 C50 H561 126.1 no
C50 C49 C48 107.5(3) yes
C50 C49 Fe2 69.92(19) yes
C48 C49 Fe2 69.37(17) yes
C50 C49 H571 126.5 no
C48 C49 H571 126.1 no
Fe2 C49 H571 125.5 no
Fe1 C9 C10 69.89(18) yes
Fe1 C9 C8 69.07(18) yes
C10 C9 C8 108.0(3) yes
Fe1 C9 H581 126.3 no
C10 C9 H581 126.6 no
C8 C9 H581 125.3 no
C9 C10 Fe1 69.65(18) yes
C9 C10 C6 107.9(3) yes
Fe1 C10 C6 69.42(18) yes
C9 C10 H591 125.5 no
Fe1 C10 H591 124.3 no
C6 C10 H591 126.5 no
C10 C6 Fe1 70.33(18) yes
C10 C6 C7 108.1(3) yes
Fe1 C6 C7 69.07(19) yes
C10 C6 H601 126.5 no
Fe1 C6 H601 125.1 no
C7 C6 H601 125.4 no
C6 C7 Fe1 70.55(18) yes
C6 C7 C8 108.6(3) yes
Fe1 C7 C8 69.91(18) yes
C6 C7 H611 124.9 no
Fe1 C7 H611 125.6 no
C8 C7 H611 126.5 no
C7 C8 C9 107.3(3) yes
C7 C8 Fe1 69.14(17) yes
C9 C8 Fe1 70.42(18) yes
C7 C8 H621 126.6 no
C9 C8 H621 126.0 no
Fe1 C8 H621 125.5 no

loop_
_geom_bond_atom_site_label_1
_geom_bond_atom_site_label_2
_geom_bond_distance
_geom_bond_publ_flag
Fe1 C1 2.049(3) yes
Fe1 C2 2.030(3) yes
Fe1 C3 2.044(3) yes
Fe1 C4 2.051(3) yes
Fe1 C5 2.046(3) yes
Fe1 C9 2.057(3) yes
Fe1 C10 2.060(3) yes
Fe1 C6 2.048(3) yes
Fe1 C7 2.029(3) yes
Fe1 C8 2.039(3) yes
C1 C2 1.444(4) yes
C1 C5 1.432(4) yes
C1 C11 1.451(4) yes
C2 C3 1.412(4) yes
C2 H31 0.977 no
C3 C4 1.422(4) yes
C3 H41 0.978 no
C4 C5 1.422(4) yes
C4 H51 0.966 no
C5 H61 0.982 no
C11 C12 1.339(4) yes
C11 H71 0.934 no
C12 C13 1.442(4) yes
C12 H81 0.930 no
C13 N1 1.373(3) yes
C13 C14 1.417(4) yes
N1 C16 1.381(3) yes
N1 B1 1.558(4) yes
C16 C15 1.419(4) yes
C16 C26 1.395(4) yes
C15 C14 1.398(4) yes
C15 C25 1.470(4) yes
C14 C17 1.497(4) yes
C17 O2 1.338(3) yes
C17 O1 1.201(3) yes
O2 C18 1.462(3) yes
C18 C19 1.507(4) yes
C18 H161 0.965 no
C18 H162 0.972 no
C19 H173 0.950 no
C19 H172 0.954 no
C19 H171 0.959 no
C25 C20 1.404(4) yes
C25 C24 1.394(4) yes
C20 C21 1.385(4) yes
C20 H201 0.923 no
C21 C22 1.383(5) yes
C21 H211 0.924 no
C22 C23 1.376(5) yes
C22 H221 0.928 no
C23 C24 1.386(4) yes
C23 H231 0.923 no
C24 H241 0.933 no
C26 C27 1.375(4) yes
C26 H251 0.927 no
C27 N2 1.387(3) yes
C27 C28 1.430(4) yes
N2 B1 1.564(4) yes
N2 C30 1.362(3) yes
B1 F1 1.380(3) yes
B1 F2 1.386(4) yes
C30 C29 1.439(4) yes
C30 C40 1.436(4) yes
C29 C28 1.386(4) yes
C29 C37 1.484(4) yes
C28 C31 1.473(4) yes
C31 C32 1.397(4) yes
C31 C36 1.399(4) yes
C32 C33 1.384(4) yes
C32 H351 0.926 no
C33 C34 1.379(4) yes
C33 H361 0.925 no
C34 C35 1.389(4) yes
C34 H371 0.925 no
C35 C36 1.384(4) yes
C35 H381 0.917 no
C36 H391 0.923 no
C37 O4 1.329(4) yes
C37 O3 1.203(4) yes
O4 C38 1.466(4) yes
C38 C39 1.480(6) yes
C38 H421 0.983 no
C38 H422 0.981 no
C39 H433 0.960 no
C39 H432 0.967 no
C39 H431 0.960 no
C40 C41 1.341(4) yes
C40 H451 0.928 no
C41 C42 1.445(4) yes
C41 H461 0.927 no
C42 Fe2 2.042(3) yes
C42 C43 1.440(4) yes
C42 C46 1.429(4) yes
Fe2 C43 2.041(3) yes
Fe2 C44 2.056(3) yes
Fe2 C45 2.059(3) yes
Fe2 C46 2.047(3) yes
Fe2 C48 2.043(3) yes
Fe2 C47 2.046(3) yes
Fe2 C51 2.058(3) yes
Fe2 C50 2.058(3) yes
Fe2 C49 2.053(3) yes
C43 C44 1.420(4) yes
C43 H491 0.991 no
C44 C45 1.421(4) yes
C44 H501 0.975 no
C45 C46 1.409(4) yes
C45 H511 0.970 no
C46 H521 0.979 no
C48 C47 1.409(4) yes
C48 C49 1.419(4) yes
C48 H531 0.965 no
C47 C51 1.413(4) yes
C47 H541 0.975 no
C51 C50 1.412(5) yes
C51 H551 0.981 no
C50 C49 1.424(5) yes
C50 H561 0.978 no
C49 H571 0.976 no
C9 C10 1.423(5) yes
C9 C8 1.418(5) yes
C9 H581 0.974 no
C10 C6 1.413(5) yes
C10 H591 0.983 no
C6 C7 1.407(5) yes
C6 H601 0.972 no
C7 C8 1.423(5) yes
C7 H611 0.972 no
C8 H621 0.992 no

loop_
_geom_hbond_atom_site_label_D
_geom_hbond_atom_site_label_H
_geom_hbond_atom_site_label_A
_geom_hbond_site_symmetry_A
_geom_hbond_angle_DHA
_geom_hbond_distance_DH
_geom_hbond_distance_HA
_geom_hbond_distance_DA
_geom_hbond_publ_flag
C11 H71 C17 . 122.03(9) 0.934 2.565 3.161(4) yes
C24 H241 O2 . 133.61(8) 0.933 2.543 3.257(4) yes
C41 H461 C37 . 127.24(9) 0.927 2.589 3.235(4) yes
C41 H461 O3 . 126.41(9) 0.927 2.427 3.069(4) yes
C10 H591 O3 1_545 165.67(9) 0.983 2.471 3.432(4) yes
